data_8100051
loop_
_publ_author_name
'Sun, Yan-Qiu'
'Sun, Jie'
'Guo, Yue-Wei'

_publ_section_title
;
Crystal structure of 1,2,6,7,11,12-hexathia-cyclopentadecane, C~9~H~18~S~6~
;
_journal_issue 2
_journal_name_full 'Zeitschrift f\"ur Kristallographie - New Crystal Structures'
_journal_page_first 119
_journal_page_last 120
_journal_volume 219
_journal_year 2004
_chemical_formula_moiety 'C9 H18 S6'
_chemical_formula_sum 'C9 H18 S6'
_chemical_formula_weight 318.59
_chemical_name_common
;
 1,2,6,7,11,12-hexathiolane
;
_space_group_IT_number 2
_symmetry_cell_setting triclinic
_symmetry_space_group_name_Hall '-P 1'
_symmetry_space_group_name_H-M 'P -1'
_cell_angle_alpha 86.663(5)
_cell_angle_beta 82.988(4)
_cell_angle_gamma 83.742(4)
_cell_formula_units_Z 4
_cell_length_a 5.6370(13)
_cell_length_b 14.748(4)
_cell_length_c 17.913(4)
_cell_measurement_temperature 293(2)
_cell_volume 1467.7(6)
_diffrn_ambient_temperature 293(2)
_exptl_crystal_density_diffrn 1.442
_cod_depositor_comments
;
The following automatic conversions were performed:
'_symmetry_cell_setting' value 'Triclinic' changed to 'triclinic'
according to '/home/saulius/struct/CIF-dictionaries/cif_core.dic'
dictionary named 'cif_core.dic' version 2.4.1 from 2010-06-29.

Automatic conversion script
Id: cif_fix_enum 1527 2010-12-29 10:47:43Z saulius 
;
_cod_database_code 8100051

loop_
_symmetry_equiv_pos_as_xyz
'x, y, z'
'-x, -y, -z'

loop_
_atom_site_label
_atom_site_type_symbol
_atom_site_fract_x
_atom_site_fract_y
_atom_site_fract_z
_atom_site_U_iso_or_equiv
_atom_site_adp_type
_atom_site_occupancy
_atom_site_symmetry_multiplicity
_atom_site_Wyckoff_symbol
_atom_site_calc_flag
_atom_site_refinement_flags
_atom_site_disorder_assembly
_atom_site_disorder_group
S1 S -0.0487(3) 0.96409(11) 0.84818(9) 0.0699(5) Uani 1 2 i d . . .
S2 S -0.3282(3) 0.91038(13) 0.91077(9) 0.0694(5) Uani 1 2 i d . . .
S3 S 0.1717(4) 0.65173(13) 1.03512(9) 0.0804(6) Uani 1 2 i d . . .
S4 S 0.4000(3) 0.64028(12) 0.94059(9) 0.0623(5) Uani 1 2 i d . . .
S5 S -0.0445(3) 0.61715(11) 0.72160(9) 0.0587(5) Uani 1 2 i d . . .
S6 S -0.2421(3) 0.72284(11) 0.77434(9) 0.0549(4) Uani 1 2 i d . . .
S7 S 0.6941(3) 0.45384(10) 0.60699(9) 0.0670(5) Uani 1 2 i d . . .
S8 S 0.9285(3) 0.36684(11) 0.66022(9) 0.0571(4) Uani 1 2 i d . . .
S9 S 0.4010(3) 0.14238(11) 0.78979(8) 0.0587(5) Uani 1 2 i d . . .
S10 S 0.3115(2) 0.14922(11) 0.68354(8) 0.0488(4) Uani 1 2 i d . . .
S11 S 0.7551(3) 0.11580(10) 0.47755(8) 0.0510(4) Uani 1 2 i d . . .
S12 S 0.4368(3) 0.19335(11) 0.47253(8) 0.0540(4) Uani 1 2 i d . . .
C1 C -0.1443(9) 0.8229(4) 0.7212(3) 0.0450(14) Uani 1 2 i d . . .
H1A H -0.1494 0.8141 0.6682 0.054 Uiso 1 2 i calc R . .
H1B H -0.2587 0.8749 0.7351 0.054 Uiso 1 2 i calc R . .
C2 C 0.1043(9) 0.8461(4) 0.7313(3) 0.0417(13) Uani 1 2 i d . . .
H2A H 0.1391 0.8990 0.6988 0.050 Uiso 1 2 i calc R . .
H2B H 0.2199 0.7955 0.7147 0.050 Uiso 1 2 i calc R . .
C3 C 0.1405(9) 0.8659(4) 0.8110(3) 0.0468(14) Uani 1 2 i d . . .
H3A H 0.3073 0.8758 0.8121 0.056 Uiso 1 2 i calc R . .
H3B H 0.1086 0.8127 0.8436 0.056 Uiso 1 2 i calc R . .
C4 C -0.2412(12) 0.9011(5) 1.0044(3) 0.071(2) Uani 1 2 i d . . .
H4A H -0.2053 0.9607 1.0172 0.086 Uiso 1 2 i calc R . .
H4B H -0.3774 0.8846 1.0391 0.086 Uiso 1 2 i calc R . .
C5 C -0.0258(10) 0.8323(4) 1.0166(3) 0.0545(16) Uani 1 2 i d . . .
H5A H 0.1075 0.8452 0.9793 0.065 Uiso 1 2 i calc R . .
H5B H 0.0220 0.8400 1.0659 0.065 Uiso 1 2 i calc R . .
C6 C -0.0743(11) 0.7339(5) 1.0114(4) 0.0684(19) Uani 1 2 i d . . .
H6A H -0.1060 0.7246 0.9605 0.082 Uiso 1 2 i calc R . .
H6B H -0.2176 0.7227 1.0450 0.082 Uiso 1 2 i calc R . .
C7 C 0.3349(12) 0.5366(4) 0.9028(4) 0.0720(19) Uani 1 2 i d . . .
H7A H 0.4795 0.5099 0.8738 0.086 Uiso 1 2 i calc R . .
H7B H 0.2941 0.4938 0.9444 0.086 Uiso 1 2 i calc R . .
C8 C 0.1339(11) 0.5473(4) 0.8534(3) 0.0592(17) Uani 1 2 i d . . .
H8A H 0.0833 0.4876 0.8475 0.071 Uiso 1 2 i calc R . .
H8B H -0.0021 0.5843 0.8785 0.071 Uiso 1 2 i calc R . .
C9 C 0.2017(10) 0.5905(4) 0.7766(3) 0.0562(16) Uani 1 2 i d . . .
H9A H 0.3232 0.5495 0.7491 0.067 Uiso 1 2 i calc R . .
H9B H 0.2727 0.6463 0.7826 0.067 Uiso 1 2 i calc R . .
C10 C 0.5238(12) 0.3042(4) 0.4355(3) 0.0606(17) Uani 1 2 i d . . .
H10A H 0.6168 0.2962 0.3867 0.073 Uiso 1 2 i calc R . .
H10B H 0.3791 0.3439 0.4277 0.073 Uiso 1 2 i calc R . .
C11 C 0.6675(11) 0.3517(4) 0.4838(3) 0.0534(15) Uani 1 2 i d . . .
H11A H 0.8073 0.3107 0.4944 0.064 Uiso 1 2 i calc R . .
H11B H 0.7244 0.4048 0.4556 0.064 Uiso 1 2 i calc R . .
C12 C 0.5335(10) 0.3814(4) 0.5563(3) 0.0487(14) Uani 1 2 i d . . .
H12A H 0.4992 0.3277 0.5880 0.058 Uiso 1 2 i calc R . .
H12B H 0.3812 0.4144 0.5464 0.058 Uiso 1 2 i calc R . .
C13 C 0.7930(11) 0.3662(4) 0.7569(3) 0.0559(16) Uani 1 2 i d . . .
H13A H 0.9137 0.3412 0.7888 0.067 Uiso 1 2 i calc R . .
H13B H 0.7444 0.4288 0.7704 0.067 Uiso 1 2 i calc R . .
C14 C 0.5763(10) 0.3122(4) 0.7737(3) 0.0510(15) Uani 1 2 i d . . .
H14A H 0.4823 0.3324 0.8199 0.061 Uiso 1 2 i calc R . .
H14B H 0.4755 0.3238 0.7333 0.061 Uiso 1 2 i calc R . .
C15 C 0.6519(10) 0.2119(4) 0.7817(3) 0.0503(15) Uani 1 2 i d . . .
H15A H 0.7354 0.2000 0.8261 0.060 Uiso 1 2 i calc R . .
H15B H 0.7639 0.1939 0.7383 0.060 Uiso 1 2 i calc R . .
C16 C 0.4735(10) 0.0486(4) 0.6432(3) 0.0474(14) Uani 1 2 i d . . .
H16A H 0.4418 -0.0032 0.6774 0.057 Uiso 1 2 i calc R . .
H16B H 0.4096 0.0390 0.5967 0.057 Uiso 1 2 i calc R . .
C17 C 0.7430(9) 0.0493(3) 0.6262(3) 0.0424(13) Uani 1 2 i d . . .
H17A H 0.8087 0.0543 0.6732 0.051 Uiso 1 2 i calc R . .
H17B H 0.8094 -0.0089 0.6060 0.051 Uiso 1 2 i calc R . .
C18 C 0.8262(9) 0.1239(4) 0.5723(3) 0.0421(13) Uani 1 2 i d . . .
H18A H 0.9990 0.1231 0.5709 0.050 Uiso 1 2 i calc R . .
H18B H 0.7539 0.1822 0.5910 0.050 Uiso 1 2 i calc R . .

loop_
_atom_site_aniso_label
_atom_site_aniso_U_11
_atom_site_aniso_U_22
_atom_site_aniso_U_33
_atom_site_aniso_U_23
_atom_site_aniso_U_13
_atom_site_aniso_U_12
S1 0.0963(14) 0.0461(10) 0.0656(11) -0.0122(8) -0.0070(10) 0.0034(10)
S2 0.0487(10) 0.0986(15) 0.0599(11) -0.0270(10) -0.0127(8) 0.0170(9)
S3 0.1102(16) 0.0769(13) 0.0492(10) 0.0099(9) -0.0071(10) 0.0024(12)
S4 0.0565(10) 0.0655(12) 0.0675(11) -0.0038(9) -0.0134(8) -0.0108(9)
S5 0.0782(12) 0.0462(10) 0.0584(10) -0.0083(8) -0.0209(9) -0.0180(8)
S6 0.0389(8) 0.0527(10) 0.0727(11) 0.0090(8) -0.0008(7) -0.0149(7)
S7 0.1029(14) 0.0349(9) 0.0665(11) -0.0046(8) -0.0235(10) -0.0055(9)
S8 0.0505(10) 0.0541(10) 0.0653(10) -0.0058(8) 0.0029(8) -0.0077(8)
S9 0.0675(11) 0.0704(11) 0.0397(8) 0.0007(8) 0.0020(7) -0.0251(9)
S10 0.0342(8) 0.0603(10) 0.0528(9) -0.0092(7) -0.0070(7) -0.0031(7)
S11 0.0622(10) 0.0495(9) 0.0405(8) -0.0133(7) -0.0048(7) 0.0024(8)
S12 0.0503(9) 0.0639(11) 0.0507(9) -0.0011(8) -0.0157(7) -0.0089(8)
C1 0.050(3) 0.044(3) 0.044(3) 0.007(3) -0.014(3) -0.013(3)
C2 0.039(3) 0.048(3) 0.037(3) 0.007(3) -0.001(2) -0.008(3)
C3 0.040(3) 0.062(4) 0.038(3) -0.005(3) -0.009(3) -0.001(3)
C4 0.072(5) 0.088(5) 0.052(4) -0.027(4) -0.003(3) 0.008(4)
C5 0.058(4) 0.070(5) 0.035(3) -0.016(3) -0.008(3) 0.005(3)
C6 0.047(4) 0.085(5) 0.071(5) -0.007(4) 0.007(3) -0.012(4)
C7 0.088(5) 0.055(4) 0.074(5) -0.012(3) -0.022(4) 0.009(4)
C8 0.072(4) 0.045(4) 0.066(4) -0.002(3) -0.021(4) -0.013(3)
C9 0.054(4) 0.045(4) 0.070(4) -0.012(3) -0.006(3) 0.001(3)
C10 0.087(5) 0.049(4) 0.042(3) 0.002(3) -0.009(3) 0.008(3)
C11 0.076(4) 0.036(3) 0.043(3) 0.005(3) 0.004(3) -0.001(3)
C12 0.057(4) 0.042(3) 0.047(3) 0.000(3) -0.008(3) -0.001(3)
C13 0.072(4) 0.047(4) 0.053(4) -0.011(3) -0.015(3) -0.015(3)
C14 0.052(4) 0.060(4) 0.041(3) -0.010(3) 0.006(3) -0.014(3)
C15 0.048(4) 0.059(4) 0.046(3) -0.002(3) -0.014(3) -0.008(3)
C16 0.054(4) 0.040(3) 0.049(3) -0.002(3) -0.006(3) -0.013(3)
C17 0.045(3) 0.030(3) 0.052(3) -0.003(3) -0.011(3) 0.006(2)
C18 0.038(3) 0.050(4) 0.039(3) -0.005(3) -0.008(2) -0.003(3)

loop_
_geom_bond_atom_site_label_1
_geom_bond_atom_site_label_2
_geom_bond_distance
_geom_bond_site_symmetry_2
_geom_bond_publ_flag
S1 C3 1.812(5) . ?
S1 S2 2.026(3) . ?
S2 C4 1.797(6) . ?
S3 C6 1.813(7) . ?
S3 S4 2.002(2) . ?
S4 C7 1.799(6) . ?
S5 C9 1.794(6) . ?
S5 S6 2.025(2) . ?
S6 C1 1.809(5) . ?
S7 C12 1.820(5) . ?
S7 S8 2.024(2) . ?
S8 C13 1.805(5) . ?
S9 C15 1.823(5) . ?
S9 S10 2.022(2) . ?
S10 C16 1.796(5) . ?
S11 C18 1.804(5) . ?
S11 S12 2.029(2) . ?
S12 C10 1.823(6) . ?
C1 C2 1.512(7) . ?
C1 H1A 0.9700 . ?
C1 H1B 0.9700 . ?
C2 C3 1.516(6) . ?
C2 H2A 0.9700 . ?
C2 H2B 0.9700 . ?
C3 H3A 0.9700 . ?
C3 H3B 0.9700 . ?
C4 C5 1.524(8) . ?
C4 H4A 0.9700 . ?
C4 H4B 0.9700 . ?
C5 C6 1.516(8) . ?
C5 H5A 0.9700 . ?
C5 H5B 0.9700 . ?
C6 H6A 0.9700 . ?
C6 H6B 0.9700 . ?
C7 C8 1.510(8) . ?
C7 H7A 0.9700 . ?
C7 H7B 0.9700 . ?
C8 C9 1.507(7) . ?
C8 H8A 0.9700 . ?
C8 H8B 0.9700 . ?
C9 H9A 0.9700 . ?
C9 H9B 0.9700 . ?
C10 C11 1.504(8) . ?
C10 H10A 0.9700 . ?
C10 H10B 0.9700 . ?
C11 C12 1.483(7) . ?
C11 H11A 0.9700 . ?
C11 H11B 0.9700 . ?
C12 H12A 0.9700 . ?
C12 H12B 0.9700 . ?
C13 C14 1.520(7) . ?
C13 H13A 0.9700 . ?
C13 H13B 0.9700 . ?
C14 C15 1.498(7) . ?
C14 H14A 0.9700 . ?
C14 H14B 0.9700 . ?
C15 H15A 0.9700 . ?
C15 H15B 0.9700 . ?
C16 C17 1.513(7) . ?
C16 H16A 0.9700 . ?
C16 H16B 0.9700 . ?
C17 C18 1.498(7) . ?
C17 H17A 0.9700 . ?
C17 H17B 0.9700 . ?
C18 H18A 0.9700 . ?
C18 H18B 0.9700 . ?

loop_
_cod_related_entry_id
_cod_related_entry_database
_cod_related_entry_code
1 ChemSpider 30653802
